data_7152681
loop_
_publ_author_name
'Wang, Ying'
'Yu, Zhi-Hua'
'Zheng, Hu-Fei'
'Shi, De-Qing'

_publ_section_title
;
 DABCO and Bu3P catalyzed [4 + 2] and [3 + 2] cycloadditions of
 3-acyl-2H-chromen-ones and ethyl 2,3-butadienoate.
;
_journal_issue 38
_journal_name_full 'Organic &amp; biomolecular chemistry'
_journal_page_first 7739
_journal_page_last 7746
_journal_paper_doi 10.1039/c2ob26300a
_journal_volume 10
_journal_year 2012
_chemical_formula_sum 'C22 H17 Br O5'
_chemical_formula_weight 441.27
_chemical_name_systematic
;
?
;
_space_group_IT_number 33
_symmetry_cell_setting orthorhombic
_symmetry_space_group_name_Hall 'P 2c -2n'
_symmetry_space_group_name_H-M 'P n a 21'
_atom_sites_solution_hydrogens geom
_atom_sites_solution_primary direct
_atom_sites_solution_secondary difmap
_audit_creation_method SHELXL-97
_cell_angle_alpha 90.00
_cell_angle_beta 90.00
_cell_angle_gamma 90.00
_cell_formula_units_Z 4
_cell_length_a 11.756
_cell_length_b 14.575
_cell_length_c 11.520
_cell_measurement_reflns_used 2202
_cell_measurement_temperature 293(2)
_cell_measurement_theta_max 18.98
_cell_measurement_theta_min 2.23
_cell_volume 1973.879
_computing_cell_refinement 'Bruker SAINT'
_computing_data_collection 'Bruker APEX2'
_computing_data_reduction 'Bruker SAINT'
_computing_molecular_graphics 'Bruker SHELXTL'
_computing_publication_material 'Bruker SHELXTL'
_computing_structure_refinement 'SHELXL-97 (Sheldrick, 1997)'
_computing_structure_solution 'SHELXS-97 (Sheldrick, 1990)'
_diffrn_ambient_temperature 293(2)
_diffrn_measured_fraction_theta_full 0.996
_diffrn_measured_fraction_theta_max 0.996
_diffrn_measurement_device_type 'Bruker APEX-II CCD'
_diffrn_measurement_method '\f and \w scans'
_diffrn_radiation_monochromator graphite
_diffrn_radiation_source 'fine-focus sealed tube'
_diffrn_radiation_type MoK\a
_diffrn_radiation_wavelength 0.71073
_diffrn_reflns_av_R_equivalents 0.0520
_diffrn_reflns_av_sigmaI/netI 0.0729
_diffrn_reflns_limit_h_max 14
_diffrn_reflns_limit_h_min -14
_diffrn_reflns_limit_k_max 18
_diffrn_reflns_limit_k_min -17
_diffrn_reflns_limit_l_max 14
_diffrn_reflns_limit_l_min -14
_diffrn_reflns_number 14075
_diffrn_reflns_theta_full 26.48
_diffrn_reflns_theta_max 26.48
_diffrn_reflns_theta_min 2.23
_diffrn_standards_number 0
_exptl_absorpt_coefficient_mu 2.113
_exptl_absorpt_correction_T_max 0.8165
_exptl_absorpt_correction_T_min 0.6673
_exptl_absorpt_correction_type multi-scan
_exptl_absorpt_process_details 'SADABS, Sheldrick,1997'
_exptl_crystal_colour colorless
_exptl_crystal_density_diffrn 1.485
_exptl_crystal_density_method 'not measured'
_exptl_crystal_description block
_exptl_crystal_F_000 896
_exptl_crystal_size_max 0.20
_exptl_crystal_size_mid 0.10
_exptl_crystal_size_min 0.10
_refine_diff_density_max 0.220
_refine_diff_density_min -0.211
_refine_diff_density_rms 0.044
_refine_ls_abs_structure_details 'Flack H D (1983), Acta Cryst. A39, 876-881'
_refine_ls_abs_structure_Flack 0.009(11)
_refine_ls_extinction_method none
_refine_ls_goodness_of_fit_ref 0.986
_refine_ls_hydrogen_treatment constr
_refine_ls_matrix_type full
_refine_ls_number_parameters 271
_refine_ls_number_reflns 3918
_refine_ls_number_restraints 9
_refine_ls_restrained_S_all 1.006
_refine_ls_R_factor_all 0.0920
_refine_ls_R_factor_gt 0.0394
_refine_ls_shift/su_max 0.000
_refine_ls_shift/su_mean 0.000
_refine_ls_structure_factor_coef Fsqd
_refine_ls_weighting_details 'calc w=1/[\s^2^(Fo^2^)+(0.0310P)^2^+0.0000P] where P=(Fo^2^+2Fc^2^)/3'
_refine_ls_weighting_scheme calc
_refine_ls_wR_factor_gt 0.0809
_refine_ls_wR_factor_ref 0.0971
_reflns_number_gt 2297
_reflns_number_total 3918
_reflns_threshold_expression >2sigma(I)
_cod_data_source_file c2ob26300a.txt
_cod_data_source_block I
_cod_depositor_comments
;
The following automatic conversions were performed:

'_symmetry_cell_setting' value 'Orthorhombic' changed to
'orthorhombic' according to
/home/saulius/struct/CIF-dictionaries/cif_core.dic dictionary named
'cif_core.dic' version 2.4.2 from 2011-04-26.

Automatic conversion script
Id: cif_fix_values 1891 2012-01-12 08:04:46Z andrius 
;
_cod_original_cell_volume 1973.9
_cod_original_sg_symbol_H-M Pna2(1)
_cod_database_code 7152681

loop_
_symmetry_equiv_pos_as_xyz
'x, y, z'
'-x, -y, z+1/2'
'-x+1/2, y+1/2, z+1/2'
'x+1/2, -y+1/2, z'

loop_
_atom_site_label
_atom_site_type_symbol
_atom_site_fract_x
_atom_site_fract_y
_atom_site_fract_z
_atom_site_U_iso_or_equiv
_atom_site_adp_type
_atom_site_occupancy
_atom_site_symmetry_multiplicity
_atom_site_calc_flag
_atom_site_refinement_flags
_atom_site_disorder_assembly
_atom_site_disorder_group
Br1 Br 0.42547(4) 0.15193(3) 0.87553(5) 0.0814(2) Uani 1 1 d . . .
C1 C 0.5436(4) 0.1595(3) 0.7633(4) 0.0611(12) Uani 1 1 d . . .
C2 C 0.6549(5) 0.1671(3) 0.8011(4) 0.0793(15) Uani 1 1 d . . .
H2 H 0.6715 0.1673 0.8801 0.095 Uiso 1 1 calc R . .
C3 C 0.7398(5) 0.1744(4) 0.7214(5) 0.0850(17) Uani 1 1 d . . .
H3 H 0.8150 0.1789 0.7459 0.102 Uiso 1 1 calc R . .
C4 C 0.7149(4) 0.1752(3) 0.6045(5) 0.0625(12) Uani 1 1 d . . .
C5 C 0.6031(4) 0.1664(2) 0.5655(4) 0.0497(11) Uani 1 1 d . . .
C6 C 0.5180(4) 0.1574(2) 0.6478(4) 0.0514(10) Uani 1 1 d . . .
H6 H 0.4429 0.1500 0.6242 0.062 Uiso 1 1 calc R . .
C7 C 0.5833(3) 0.1657(3) 0.4352(3) 0.0454(10) Uani 1 1 d . . .
H7 H 0.5729 0.2292 0.4093 0.054 Uiso 1 1 calc R . .
C8 C 0.6866(3) 0.1273(2) 0.3755(5) 0.0510(9) Uani 1 1 d . . .
C9 C 0.7976(4) 0.1579(3) 0.4158(5) 0.0628(13) Uani 1 1 d . . .
C10 C 0.4773(3) 0.1111(3) 0.4018(3) 0.0494(11) Uani 1 1 d . . .
H10A H 0.4760 0.0541 0.4454 0.059 Uiso 1 1 calc R . .
H10B H 0.4101 0.1459 0.4226 0.059 Uiso 1 1 calc R . .
C11 C 0.4743(4) 0.0902(3) 0.2763(4) 0.0517(10) Uani 1 1 d . . .
C12 C 0.6776(3) 0.0723(3) 0.2831(4) 0.0557(11) Uani 1 1 d . . .
C13 C 0.7661(2) 0.01794(19) 0.2249(3) 0.0700(14) Uani 1 1 d G . .
C14 C 0.8453(3) -0.0315(2) 0.2889(3) 0.0909(18) Uani 1 1 d G . .
H14 H 0.8451 -0.0280 0.3695 0.109 Uiso 1 1 calc R . .
C15 C 0.9248(3) -0.0863(2) 0.2325(5) 0.125(3) Uani 1 1 d G . .
H15 H 0.9778 -0.1193 0.2754 0.150 Uiso 1 1 calc R . .
C16 C 0.9251(3) -0.0915(3) 0.1121(5) 0.152(5) Uani 1 1 d G . .
H16 H 0.9783 -0.1281 0.0743 0.182 Uiso 1 1 calc R . .
C17 C 0.8459(4) -0.0420(3) 0.0480(3) 0.148(4) Uani 1 1 d G . .
H17 H 0.8461 -0.0456 -0.0326 0.177 Uiso 1 1 calc R . .
C18 C 0.7664(3) 0.0127(3) 0.1044(3) 0.104(2) Uani 1 1 d G . .
H18 H 0.7134 0.0458 0.0615 0.125 Uiso 1 1 calc R . .
C19 C 0.3886(4) 0.0953(3) 0.2011(4) 0.0646(12) Uani 1 1 d . A .
H19 H 0.4028 0.0774 0.1250 0.078 Uiso 1 1 calc R . .
C20 C 0.2735(4) 0.1271(4) 0.2289(4) 0.0739(14) Uani 1 1 d D . .
O1 O 0.8047(3) 0.1873(2) 0.5282(3) 0.0758(9) Uani 1 1 d . . .
O2 O 0.8846(3) 0.1621(2) 0.3619(5) 0.0866(12) Uani 1 1 d . . .
O3 O 0.5746(2) 0.0564(2) 0.2300(3) 0.0626(8) Uani 1 1 d . . .
O4 O 0.2371(3) 0.1517(3) 0.3208(3) 0.0824(10) Uani 1 1 d . A .
C21 C 0.0917(12) 0.1628(17) 0.1622(15) 0.107(7) Uani 0.529(15) 1 d PD A 1
H21A H 0.0670 0.1184 0.2198 0.129 Uiso 0.529(15) 1 calc PR A 1
H21B H 0.0826 0.2237 0.1947 0.129 Uiso 0.529(15) 1 calc PR A 1
C22 C 0.0224(9) 0.1539(10) 0.0577(12) 0.099(5) Uani 0.529(15) 1 d PD A 1
H22A H 0.0552 0.1898 -0.0035 0.148 Uiso 0.529(15) 1 calc PR A 1
H22B H -0.0533 0.1753 0.0734 0.148 Uiso 0.529(15) 1 calc PR A 1
H22C H 0.0196 0.0906 0.0345 0.148 Uiso 0.529(15) 1 calc PR A 1
O5 O 0.2121(11) 0.1468(13) 0.1328(10) 0.118(6) Uani 0.529(15) 1 d PD A 1
C21' C 0.0854(13) 0.1135(10) 0.140(3) 0.107(8) Uani 0.471(15) 1 d PD A 2
H21C H 0.0519 0.1013 0.2153 0.129 Uiso 0.471(15) 1 calc PR A 2
H21D H 0.0468 0.0771 0.0814 0.129 Uiso 0.471(15) 1 calc PR A 2
C22' C 0.0825(16) 0.2140(9) 0.1109(18) 0.112(7) Uani 0.471(15) 1 d PD A 2
H22D H 0.1267 0.2474 0.1668 0.168 Uiso 0.471(15) 1 calc PR A 2
H22E H 0.0053 0.2354 0.1126 0.168 Uiso 0.471(15) 1 calc PR A 2
H22F H 0.1137 0.2234 0.0348 0.168 Uiso 0.471(15) 1 calc PR A 2
O5' O 0.2087(11) 0.0958(9) 0.1401(11) 0.080(4) Uani 0.471(15) 1 d PD A 2

loop_
_atom_site_aniso_label
_atom_site_aniso_U_11
_atom_site_aniso_U_22
_atom_site_aniso_U_33
_atom_site_aniso_U_23
_atom_site_aniso_U_13
_atom_site_aniso_U_12
Br1 0.1086(4) 0.0827(3) 0.0529(2) -0.0032(4) 0.0044(4) -0.0066(3)
C1 0.075(3) 0.052(2) 0.056(3) -0.004(2) -0.008(2) 0.001(2)
C2 0.088(4) 0.091(4) 0.058(3) -0.007(3) -0.026(3) 0.013(3)
C3 0.073(4) 0.103(4) 0.079(4) -0.020(3) -0.031(3) 0.011(3)
C4 0.055(3) 0.062(3) 0.072(3) -0.009(2) -0.011(3) 0.007(2)
C5 0.054(3) 0.038(2) 0.057(3) 0.0016(19) -0.008(2) 0.0048(18)
C6 0.050(3) 0.048(2) 0.056(2) -0.004(2) -0.008(2) 0.005(2)
C7 0.034(2) 0.046(2) 0.055(2) 0.0007(17) -0.0015(18) 0.0019(18)
C8 0.046(2) 0.0438(19) 0.063(2) -0.003(3) 0.000(3) 0.0024(15)
C9 0.041(3) 0.058(2) 0.089(4) -0.006(3) -0.003(2) 0.003(2)
C10 0.043(2) 0.056(2) 0.049(3) 0.005(2) -0.001(2) 0.0093(18)
C11 0.047(2) 0.053(2) 0.055(2) -0.001(2) 0.010(2) -0.001(2)
C12 0.038(3) 0.053(2) 0.076(3) 0.002(2) 0.006(2) 0.0005(19)
C13 0.057(3) 0.052(3) 0.101(4) -0.028(3) 0.023(3) -0.009(2)
C14 0.063(3) 0.058(3) 0.151(5) 0.003(3) 0.022(4) 0.015(3)
C15 0.075(4) 0.061(4) 0.239(10) 0.001(5) 0.038(5) 0.011(3)
C16 0.106(6) 0.109(6) 0.241(13) -0.093(8) 0.093(7) -0.051(5)
C17 0.095(5) 0.188(9) 0.161(8) -0.109(7) 0.037(5) -0.047(5)
C18 0.070(4) 0.131(5) 0.110(5) -0.062(4) 0.023(3) -0.014(3)
C19 0.047(3) 0.100(3) 0.047(2) -0.009(3) -0.001(2) -0.004(3)
C20 0.046(3) 0.122(4) 0.053(3) -0.005(3) -0.012(3) 0.003(3)
O1 0.0472(19) 0.093(2) 0.087(2) -0.018(2) -0.0087(19) -0.0083(16)
O2 0.0493(18) 0.094(2) 0.117(3) -0.015(3) 0.019(3) -0.0037(16)
O3 0.0545(19) 0.0739(19) 0.0593(17) -0.0156(15) 0.0027(15) 0.0047(15)
O4 0.058(2) 0.121(3) 0.068(2) -0.014(2) 0.0026(17) 0.0058(18)
C21 0.098(12) 0.12(2) 0.104(14) -0.007(13) -0.005(9) 0.002(12)
C22 0.076(8) 0.085(9) 0.135(13) 0.007(8) -0.022(8) 0.007(7)
O5 0.069(7) 0.204(16) 0.082(7) -0.036(9) -0.036(6) 0.072(9)
C21' 0.098(15) 0.119(18) 0.104(16) -0.007(14) -0.005(11) 0.002(12)
C22' 0.133(16) 0.096(11) 0.106(13) 0.029(10) 0.017(11) 0.027(11)
O5' 0.052(6) 0.111(10) 0.078(6) -0.002(6) -0.009(5) 0.017(6)

loop_
_atom_type_symbol
_atom_type_description
_atom_type_scat_dispersion_real
_atom_type_scat_dispersion_imag
_atom_type_scat_source
C C 0.0033 0.0016 'International Tables Vol C Tables 4.2.6.8 and 6.1.1.4'
H H 0.0000 0.0000 'International Tables Vol C Tables 4.2.6.8 and 6.1.1.4'
O O 0.0106 0.0060 'International Tables Vol C Tables 4.2.6.8 and 6.1.1.4'
Br Br -0.2901 2.4595 'International Tables Vol C Tables 4.2.6.8 and 6.1.1.4'

loop_
_geom_angle_atom_site_label_1
_geom_angle_atom_site_label_2
_geom_angle_atom_site_label_3
_geom_angle
C6 C1 C2 121.2(5)
C6 C1 Br1 120.0(4)
C2 C1 Br1 118.8(4)
C3 C2 C1 119.2(4)
C3 C2 H2 120.4
C1 C2 H2 120.4
C2 C3 C4 120.3(5)
C2 C3 H3 119.9
C4 C3 H3 119.9
C3 C4 O1 117.4(5)
C3 C4 C5 121.0(5)
O1 C4 C5 121.6(4)
C6 C5 C4 117.9(4)
C6 C5 C7 124.4(4)
C4 C5 C7 117.6(4)
C1 C6 C5 120.4(4)
C1 C6 H6 119.8
C5 C6 H6 119.8
C8 C7 C5 109.3(4)
C8 C7 C10 110.4(3)
C5 C7 C10 112.1(3)
C8 C7 H7 108.3
C5 C7 H7 108.3
C10 C7 H7 108.3
C12 C8 C9 120.6(4)
C12 C8 C7 121.6(4)
C9 C8 C7 117.6(4)
O2 C9 O1 115.0(5)
O2 C9 C8 128.0(5)
O1 C9 C8 117.0(5)
C11 C10 C7 111.9(3)
C11 C10 H10A 109.2
C7 C10 H10A 109.2
C11 C10 H10B 109.2
C7 C10 H10B 109.2
H10A C10 H10B 107.9
C19 C11 O3 114.5(4)
C19 C11 C10 130.1(4)
O3 C11 C10 115.4(4)
C8 C12 O3 121.6(4)
C8 C12 C13 129.1(4)
O3 C12 C13 109.2(4)
C14 C13 C18 120.0
C14 C13 C12 120.7(3)
C18 C13 C12 119.2(3)
C13 C14 C15 120.0
C13 C14 H14 120.0
C15 C14 H14 120.0
C16 C15 C14 120.0
C16 C15 H15 120.0
C14 C15 H15 120.0
C15 C16 C17 120.0
C15 C16 H16 120.0
C17 C16 H16 120.0
C16 C17 C18 120.0
C16 C17 H17 120.0
C18 C17 H17 120.0
C17 C18 C13 120.0
C17 C18 H18 120.0
C13 C18 H18 120.0
C11 C19 C20 125.0(4)
C11 C19 H19 117.5
C20 C19 H19 117.5
O4 C20 O5 118.1(8)
O4 C20 O5' 124.6(8)
O5 C20 O5' 32.1(8)
O4 C20 C19 128.2(4)
O5 C20 C19 112.3(7)
O5' C20 C19 104.3(7)
C9 O1 C4 121.0(4)
C12 O3 C11 121.3(3)
C22 C21 O5 109.4(10)
C22 C21 H21A 109.8
O5 C21 H21A 109.8
C22 C21 H21B 109.8
O5 C21 H21B 109.8
H21A C21 H21B 108.2
C20 O5 C21 111.0(11)
O5' C21' C22' 101.2(11)
O5' C21' H21C 111.5
C22' C21' H21C 111.5
O5' C21' H21D 111.5
C22' C21' H21D 111.5
H21C C21' H21D 109.4
C21' C22' H22D 109.5
C21' C22' H22E 109.5
H22D C22' H22E 109.5
C21' C22' H22F 109.5
H22D C22' H22F 109.5
H22E C22' H22F 109.5
C20 O5' C21' 119.7(14)

loop_
_geom_bond_atom_site_label_1
_geom_bond_atom_site_label_2
_geom_bond_distance
Br1 C1 1.901(5)
C1 C6 1.365(6)
C1 C2 1.384(7)
C2 C3 1.360(8)
C2 H2 0.9300
C3 C4 1.378(7)
C3 H3 0.9300
C4 O1 1.385(6)
C4 C5 1.395(6)
C5 C6 1.385(6)
C5 C7 1.519(6)
C6 H6 0.9300
C7 C8 1.504(5)
C7 C10 1.528(5)
C7 H7 0.9800
C8 C12 1.337(7)
C8 C9 1.454(6)
C9 O2 1.199(6)
C9 O1 1.366(6)
C10 C11 1.478(6)
C10 H10A 0.9700
C10 H10B 0.9700
C11 C19 1.331(6)
C11 O3 1.385(5)
C12 O3 1.376(5)
C12 C13 1.469(5)
C13 C14 1.3900
C13 C18 1.3900
C14 C15 1.3900
C14 H14 0.9300
C15 C16 1.3900
C15 H15 0.9300
C16 C17 1.3900
C16 H16 0.9300
C17 C18 1.3900
C17 H17 0.9300
C18 H18 0.9300
C19 C20 1.465(7)
C19 H19 0.9300
C20 O4 1.197(5)
C20 O5 1.352(8)
C20 O5' 1.355(9)
C21 C22 1.459(10)
C21 O5 1.475(9)
C21 H21A 0.9700
C21 H21B 0.9700
C22 H22A 0.9600
C22 H22B 0.9600
C22 H22C 0.9600
C21' O5' 1.471(9)
C21' C22' 1.504(10)
C21' H21C 0.9700
C21' H21D 0.9700
C22' H22D 0.9600
C22' H22E 0.9600
C22' H22F 0.9600

loop_
_geom_hbond_atom_site_label_D
_geom_hbond_atom_site_label_H
_geom_hbond_atom_site_label_A
_geom_hbond_distance_DH
_geom_hbond_distance_HA
_geom_hbond_distance_DA
_geom_hbond_angle_DHA
_geom_hbond_site_symmetry_A
C10 H10B O4 0.97 2.35 3.033(5) 127.0 .
C17 H17 O4 0.93 2.49 3.217(5) 135.3 2_654

loop_
_geom_torsion_atom_site_label_1
_geom_torsion_atom_site_label_2
_geom_torsion_atom_site_label_3
_geom_torsion_atom_site_label_4
_geom_torsion
C6 C1 C2 C3 1.2(7)
Br1 C1 C2 C3 -178.7(4)
C1 C2 C3 C4 0.7(8)
C2 C3 C4 O1 176.9(4)
C2 C3 C4 C5 -1.5(8)
C3 C4 C5 C6 0.4(6)
O1 C4 C5 C6 -178.0(4)
C3 C4 C5 C7 -178.7(4)
O1 C4 C5 C7 2.9(6)
C2 C1 C6 C5 -2.4(6)
Br1 C1 C6 C5 177.6(3)
C4 C5 C6 C1 1.5(6)
C7 C5 C6 C1 -179.5(4)
C6 C5 C7 C8 -150.1(4)
C4 C5 C7 C8 28.9(5)
C6 C5 C7 C10 -27.3(5)
C4 C5 C7 C10 151.7(4)
C5 C7 C8 C12 141.5(4)
C10 C7 C8 C12 17.8(6)
C5 C7 C8 C9 -43.4(5)
C10 C7 C8 C9 -167.2(4)
C12 C8 C9 O2 22.2(7)
C7 C8 C9 O2 -152.9(5)
C12 C8 C9 O1 -159.1(4)
C7 C8 C9 O1 25.7(6)
C8 C7 C10 C11 -43.1(5)
C5 C7 C10 C11 -165.2(3)
C7 C10 C11 C19 -136.0(5)
C7 C10 C11 O3 46.9(5)
C9 C8 C12 O3 -167.5(4)
C7 C8 C12 O3 7.4(6)
C9 C8 C12 C13 15.1(7)
C7 C8 C12 C13 -170.0(4)
C8 C12 C13 C14 43.1(5)
O3 C12 C13 C14 -134.6(3)
C8 C12 C13 C18 -140.2(4)
O3 C12 C13 C18 42.1(4)
C18 C13 C14 C15 0.0
C12 C13 C14 C15 176.7(3)
C13 C14 C15 C16 0.0
C14 C15 C16 C17 0.0
C15 C16 C17 C18 0.0
C16 C17 C18 C13 0.0
C14 C13 C18 C17 0.0
C12 C13 C18 C17 -176.8(3)
O3 C11 C19 C20 178.8(4)
C10 C11 C19 C20 1.8(8)
C11 C19 C20 O4 -1.3(9)
C11 C19 C20 O5 164.7(10)
C11 C19 C20 O5' -162.4(8)
O2 C9 O1 C4 -171.5(4)
C8 C9 O1 C4 9.6(6)
C3 C4 O1 C9 156.8(4)
C5 C4 O1 C9 -24.8(6)
C8 C12 O3 C11 -5.8(6)
C13 C12 O3 C11 172.0(3)
C19 C11 O3 C12 159.9(4)
C10 C11 O3 C12 -22.6(5)
O4 C20 O5 C21 -22.4(19)
O5' C20 O5 C21 89(3)
C19 C20 O5 C21 170.1(12)
C22 C21 O5 C20 -161.6(19)
O4 C20 O5' C21' 16.7(17)
O5 C20 O5' C21' -72(2)
C19 C20 O5' C21' 178.8(12)
C22' C21' O5' C20 73(2)
